data_4066040
loop_
_publ_author_name
'Hegele, Peter'
'Santhamma, Bindu'
'Schnakenburg, Gregor'
'Fr\"ohlich, Roland'
'Kataeva, Olga'
'Nieger, Martin'
'Kotsis, Konstantinos'
'Neese, Frank'
'D\"otz, Karl Heinz'

_publ_section_title
;
 Hydroquinoid Chromium Complexes Bearing an Acyclic Conjugated Bridge:
 Chromium-Templated Synthesis, Molecular Structure, and Haptotropic Metal
 Migration
;
_journal_issue 23
_journal_name_full Organometallics
_journal_page_first 6172
_journal_paper_doi 10.1021/om100257x
_journal_volume 29
_journal_year 2010
_chemical_formula_sum 'C34 H43 Cr O5.5 Si'
_chemical_formula_weight 619.77
_chemical_name_systematic
; 
 ? 
;
_space_group_IT_number 14
_symmetry_cell_setting monoclinic
_symmetry_space_group_name_Hall '-P 2ybc'
_symmetry_space_group_name_H-M 'P 1 21/c 1'
_atom_sites_solution_hydrogens geom
_atom_sites_solution_primary direct
_atom_sites_solution_secondary difmap
_audit_creation_method SHELXL-97
_cell_angle_alpha 90.00
_cell_angle_beta 100.45(1)
_cell_angle_gamma 90.00
_cell_formula_units_Z 4
_cell_length_a 9.006(1)
_cell_length_b 15.916(1)
_cell_length_c 23.474(1)
_cell_measurement_reflns_used 6682
_cell_measurement_temperature 223(2)
_cell_measurement_theta_max 27.88
_cell_measurement_theta_min 0.41
_cell_volume 3308.9(5)
_computing_cell_refinement 'Collect (Nonius B.V., 1998)'
_computing_data_collection 'Collect (Nonius B.V., 1998)'
_computing_data_reduction 'Denzo-SMN (Otwinowski & Minor, 1997)'
_computing_molecular_graphics 'XP (BrukerAXS, 2000)'
_computing_publication_material 'SHELXL-97 (Sheldrick, 1997)'
_computing_structure_refinement 'SHELXL-97 (Sheldrick, 1997)'
_computing_structure_solution 'SHELXS-97 (Sheldrick, 1990)'
_diffrn_ambient_temperature 223(2)
_diffrn_measured_fraction_theta_full 0.996
_diffrn_measured_fraction_theta_max 0.996
_diffrn_measurement_device_type 'Nonius KappaCCD'
_diffrn_measurement_method '\w and \f scans'
_diffrn_radiation_monochromator graphite
_diffrn_radiation_source 'rotating anode Nonius FR591'
_diffrn_radiation_type MoK\a
_diffrn_radiation_wavelength 0.71073
_diffrn_reflns_av_R_equivalents 0.0769
_diffrn_reflns_av_sigmaI/netI 0.1074
_diffrn_reflns_limit_h_max 11
_diffrn_reflns_limit_h_min -9
_diffrn_reflns_limit_k_max 20
_diffrn_reflns_limit_k_min -17
_diffrn_reflns_limit_l_max 23
_diffrn_reflns_limit_l_min -30
_diffrn_reflns_number 21567
_diffrn_reflns_theta_full 27.84
_diffrn_reflns_theta_max 27.84
_diffrn_reflns_theta_min 1.55
_exptl_absorpt_coefficient_mu 0.421
_exptl_absorpt_correction_T_max 0.9792
_exptl_absorpt_correction_T_min 0.9020
_exptl_absorpt_correction_type multi-scan
_exptl_absorpt_process_details 'SORTAV (Blessing, 1995 & 1997)'
_exptl_crystal_colour red
_exptl_crystal_density_diffrn 1.244
_exptl_crystal_density_method 'not measured'
_exptl_crystal_description plate
_exptl_crystal_F_000 1316
_exptl_crystal_size_max 0.25
_exptl_crystal_size_mid 0.25
_exptl_crystal_size_min 0.05
_refine_diff_density_max 0.373
_refine_diff_density_min -0.410
_refine_diff_density_rms 0.067
_refine_ls_extinction_method none
_refine_ls_goodness_of_fit_ref 1.010
_refine_ls_hydrogen_treatment constr
_refine_ls_matrix_type full
_refine_ls_number_parameters 395
_refine_ls_number_reflns 7812
_refine_ls_number_restraints 3
_refine_ls_restrained_S_all 1.010
_refine_ls_R_factor_all 0.1305
_refine_ls_R_factor_gt 0.0606
_refine_ls_shift/su_max 0.001
_refine_ls_shift/su_mean 0.000
_refine_ls_structure_factor_coef Fsqd
_refine_ls_weighting_details 'calc w=1/[\s^2^(Fo^2^)+(0.0289P)^2^+3.8405P] where P=(Fo^2^+2Fc^2^)/3'
_refine_ls_weighting_scheme calc
_refine_ls_wR_factor_gt 0.1083
_refine_ls_wR_factor_ref 0.1268
_reflns_number_gt 4623
_reflns_number_total 7812
_reflns_threshold_expression >2sigma(I)
_cod_data_source_file om100257x_si_002.cif
_cod_data_source_block fro3924
_cod_original_cell_volume 3308.9(4)
_cod_original_sg_symbol_H-M P21/c
_cod_original_formula_sum 'C34 H43 Cr O5.50 Si'
_cod_database_code 4066040

loop_
_symmetry_equiv_pos_as_xyz
'x, y, z'
'-x, y+1/2, -z+1/2'
'-x, -y, -z'
'x, -y-1/2, z-1/2'

loop_
_atom_site_label
_atom_site_type_symbol
_atom_site_fract_x
_atom_site_fract_y
_atom_site_fract_z
_atom_site_U_iso_or_equiv
_atom_site_adp_type
_atom_site_occupancy
_atom_site_symmetry_multiplicity
_atom_site_calc_flag
_atom_site_refinement_flags
_atom_site_disorder_assembly
_atom_site_disorder_group
Cr Cr 0.40236(5) 0.07494(3) 0.38051(2) 0.02434(13) Uani 1 1 d . . .
C1 C 0.2472(3) 0.26306(17) 0.33189(12) 0.0244(6) Uani 1 1 d . . .
C2 C 0.3435(3) 0.33069(17) 0.33234(13) 0.0268(7) Uani 1 1 d . . .
C3 C 0.4723(3) 0.33823(18) 0.37818(13) 0.0290(7) Uani 1 1 d . . .
C4 C 0.4988(3) 0.27795(18) 0.42034(13) 0.0296(7) Uani 1 1 d . . .
C5 C 0.4001(3) 0.20793(17) 0.42133(12) 0.0268(7) Uani 1 1 d . . .
C6 C 0.4278(3) 0.14279(18) 0.46363(13) 0.0291(7) Uani 1 1 d . . .
H6 H 0.5173 0.1442 0.4913 0.035 Uiso 1 1 calc R . .
C7 C 0.3273(3) 0.07770(19) 0.46517(12) 0.0300(7) Uani 1 1 d . . .
H7 H 0.3454 0.0384 0.4955 0.036 Uiso 1 1 calc R . .
C8 C 0.1959(3) 0.06946(18) 0.42102(12) 0.0269(6) Uani 1 1 d . . .
C9 C 0.1747(3) 0.12895(17) 0.37650(12) 0.0252(6) Uani 1 1 d . . .
H9 H 0.0942 0.1215 0.3453 0.030 Uiso 1 1 calc R . .
C10 C 0.2708(3) 0.20088(17) 0.37640(12) 0.0248(6) Uani 1 1 d . . .
C11 C 0.0904(3) -0.00068(18) 0.41920(13) 0.0287(7) Uani 1 1 d . . .
H11 H 0.0119 -0.0034 0.3868 0.034 Uiso 1 1 calc R . .
C12 C 0.0938(3) -0.06083(18) 0.45847(13) 0.0328(7) Uani 1 1 d . . .
H12 H 0.1715 -0.0571 0.4910 0.039 Uiso 1 1 calc R . .
C13 C -0.0084(3) -0.13218(18) 0.45726(13) 0.0299(7) Uani 1 1 d . . .
C14 C -0.1447(4) -0.1388(2) 0.41838(14) 0.0374(8) Uani 1 1 d . . .
H14 H -0.1761 -0.0948 0.3922 0.045 Uiso 1 1 calc R . .
C15 C -0.2340(4) -0.2093(2) 0.41796(15) 0.0429(9) Uani 1 1 d . . .
H15 H -0.3255 -0.2128 0.3914 0.051 Uiso 1 1 calc R . .
C16 C -0.1913(4) -0.2741(2) 0.45553(16) 0.0468(9) Uani 1 1 d . . .
H16 H -0.2520 -0.3224 0.4546 0.056 Uiso 1 1 calc R . .
C17 C -0.0581(4) -0.2679(2) 0.49488(17) 0.0542(10) Uani 1 1 d . . .
H17 H -0.0279 -0.3120 0.5211 0.065 Uiso 1 1 calc R . .
C18 C 0.0307(4) -0.1977(2) 0.49602(15) 0.0438(9) Uani 1 1 d . . .
H18 H 0.1200 -0.1939 0.5237 0.053 Uiso 1 1 calc R . .
O19 O 0.1308(2) 0.25058(12) 0.28605(8) 0.0287(5) Uani 1 1 d . . .
Si20 Si -0.05380(9) 0.27120(5) 0.27201(4) 0.0288(2) Uani 1 1 d . . .
C21 C -0.1328(4) 0.2630(2) 0.33934(16) 0.0523(10) Uani 1 1 d . . .
H21A H -0.1269 0.2052 0.3526 0.078 Uiso 1 1 calc R . .
H21B H -0.2375 0.2809 0.3317 0.078 Uiso 1 1 calc R . .
H21C H -0.0755 0.2986 0.3689 0.078 Uiso 1 1 calc R . .
C22 C -0.0896(4) 0.3790(2) 0.24157(17) 0.0519(10) Uani 1 1 d . . .
H22A H -0.0519 0.4201 0.2711 0.078 Uiso 1 1 calc R . .
H22B H -0.1973 0.3870 0.2288 0.078 Uiso 1 1 calc R . .
H22C H -0.0383 0.3859 0.2089 0.078 Uiso 1 1 calc R . .
C23 C -0.1334(4) 0.19084(18) 0.21591(14) 0.0349(8) Uani 1 1 d . . .
C24 C -0.0658(5) 0.2043(3) 0.16158(16) 0.0678(13) Uani 1 1 d . . .
H24A H 0.0427 0.1960 0.1708 0.102 Uiso 1 1 calc R . .
H24B H -0.0872 0.2610 0.1474 0.102 Uiso 1 1 calc R . .
H24C H -0.1097 0.1644 0.1320 0.102 Uiso 1 1 calc R . .
C25 C -0.3058(4) 0.2000(2) 0.2008(2) 0.0683(13) Uani 1 1 d . . .
H25A H -0.3458 0.1602 0.1706 0.102 Uiso 1 1 calc R . .
H25B H -0.3312 0.2567 0.1872 0.102 Uiso 1 1 calc R . .
H25C H -0.3492 0.1890 0.2349 0.102 Uiso 1 1 calc R . .
C26 C -0.0959(4) 0.10123(19) 0.23813(16) 0.0477(10) Uani 1 1 d . . .
H26A H -0.1367 0.0612 0.2082 0.071 Uiso 1 1 calc R . .
H26B H -0.1400 0.0914 0.2723 0.071 Uiso 1 1 calc R . .
H26C H 0.0128 0.0945 0.2479 0.071 Uiso 1 1 calc R . .
C27 C 0.3213(4) 0.39128(19) 0.28252(14) 0.0381(8) Uani 1 1 d . . .
H27A H 0.3620 0.4463 0.2962 0.046 Uiso 1 1 calc R . .
H27B H 0.2130 0.3980 0.2677 0.046 Uiso 1 1 calc R . .
C28 C 0.3987(5) 0.3614(3) 0.23382(16) 0.0627(11) Uani 1 1 d . . .
H28A H 0.5068 0.3585 0.2476 0.094 Uiso 1 1 calc R . .
H28B H 0.3776 0.4006 0.2017 0.094 Uiso 1 1 calc R . .
H28C H 0.3610 0.3062 0.2210 0.094 Uiso 1 1 calc R . .
C29 C 0.5796(4) 0.41176(19) 0.38001(16) 0.0418(8) Uani 1 1 d . . .
H29A H 0.5943 0.4240 0.3405 0.050 Uiso 1 1 calc R . .
H29B H 0.6778 0.3957 0.4027 0.050 Uiso 1 1 calc R . .
C30 C 0.5250(5) 0.4917(2) 0.4062(2) 0.0660(12) Uani 1 1 d . . .
H30A H 0.4301 0.5096 0.3829 0.099 Uiso 1 1 calc R . .
H30B H 0.5997 0.5357 0.4067 0.099 Uiso 1 1 calc R . .
H30C H 0.5106 0.4803 0.4454 0.099 Uiso 1 1 calc R . .
O31 O 0.6285(2) 0.27967(13) 0.46216(9) 0.0387(5) Uani 1 1 d . . .
C32 C 0.6109(5) 0.3131(3) 0.51745(16) 0.0598(11) Uani 1 1 d . . .
H32A H 0.5851 0.3722 0.5134 0.090 Uiso 1 1 calc R . .
H32B H 0.7047 0.3066 0.5448 0.090 Uiso 1 1 calc R . .
H32C H 0.5310 0.2830 0.5315 0.090 Uiso 1 1 calc R . .
C33 C 0.4115(3) -0.03986(19) 0.38459(13) 0.0300(7) Uani 1 1 d . . .
O34 O 0.4149(3) -0.11218(14) 0.38818(11) 0.0471(6) Uani 1 1 d . . .
C35 C 0.6064(4) 0.07573(19) 0.38246(14) 0.0347(7) Uani 1 1 d . . .
O36 O 0.7356(3) 0.07343(16) 0.38284(12) 0.0586(7) Uani 1 1 d . . .
C37 C 0.3754(4) 0.0679(2) 0.30039(15) 0.0368(8) Uani 1 1 d . . .
O38 O 0.3612(3) 0.06297(18) 0.25087(11) 0.0667(8) Uani 1 1 d . . .
C1A C 0.1311(13) -0.5282(9) 0.4218(5) 0.101(4) Uani 0.50 1 d PD A -1
H1A1 H 0.0993 -0.5535 0.3840 0.151 Uiso 0.50 1 calc PR A -1
H1A2 H 0.1950 -0.5673 0.4469 0.151 Uiso 0.50 1 calc PR A -1
H1A3 H 0.1871 -0.4772 0.4179 0.151 Uiso 0.50 1 calc PR A -1
C2A C -0.0028(10) -0.5081(9) 0.4472(4) 0.082(3) Uani 0.50 1 d PD A -1
H2A1 H -0.0476 -0.4549 0.4316 0.098 Uiso 0.50 1 calc PR A -1
H2A2 H -0.0788 -0.5525 0.4384 0.098 Uiso 0.50 1 calc PR A -1
O3A O 0.0481(6) -0.5016(7) 0.5080(3) 0.078(3) Uani 0.50 1 d PD A -1
C4A C -0.0782(10) -0.5004(9) 0.5362(5) 0.082(3) Uani 0.50 1 d PD A -1
H4A1 H -0.1299 -0.5549 0.5318 0.098 Uiso 0.50 1 calc PR A -1
H4A2 H -0.1499 -0.4569 0.5192 0.098 Uiso 0.50 1 calc PR A -1
C5A C -0.0222(14) -0.4825(9) 0.5977(4) 0.101(4) Uani 0.50 1 d PD A -1
H5A1 H 0.0530 -0.5241 0.6133 0.151 Uiso 0.50 1 calc PR A -1
H5A2 H -0.1054 -0.4847 0.6187 0.151 Uiso 0.50 1 calc PR A -1
H5A3 H 0.0230 -0.4270 0.6016 0.151 Uiso 0.50 1 calc PR A -1

loop_
_atom_site_aniso_label
_atom_site_aniso_U_11
_atom_site_aniso_U_22
_atom_site_aniso_U_33
_atom_site_aniso_U_23
_atom_site_aniso_U_13
_atom_site_aniso_U_12
Cr 0.0237(2) 0.0245(2) 0.0238(3) 0.0006(2) 0.00167(18) 0.0024(2)
C1 0.0239(15) 0.0239(15) 0.0242(16) -0.0031(12) 0.0010(12) 0.0048(12)
C2 0.0257(16) 0.0221(15) 0.0324(18) -0.0027(13) 0.0044(13) 0.0039(12)
C3 0.0272(16) 0.0242(15) 0.0353(18) -0.0063(14) 0.0048(14) 0.0016(13)
C4 0.0247(16) 0.0314(17) 0.0302(17) -0.0086(14) -0.0012(13) 0.0018(13)
C5 0.0266(16) 0.0270(16) 0.0259(17) -0.0050(13) 0.0025(13) 0.0047(13)
C6 0.0289(17) 0.0350(17) 0.0208(16) -0.0036(13) -0.0022(13) 0.0048(14)
C7 0.0334(17) 0.0358(17) 0.0203(15) 0.0024(14) 0.0040(13) 0.0050(15)
C8 0.0271(15) 0.0282(16) 0.0261(16) 0.0029(13) 0.0068(12) 0.0051(13)
C9 0.0220(15) 0.0282(16) 0.0244(16) 0.0008(13) 0.0014(12) 0.0039(12)
C10 0.0252(15) 0.0232(15) 0.0258(16) -0.0029(12) 0.0038(12) 0.0024(12)
C11 0.0236(16) 0.0337(17) 0.0282(17) 0.0039(13) 0.0036(13) 0.0022(13)
C12 0.0339(17) 0.0337(18) 0.0293(18) 0.0045(14) 0.0020(14) 0.0018(14)
C13 0.0324(17) 0.0306(17) 0.0285(17) 0.0050(13) 0.0104(14) 0.0033(13)
C14 0.0349(19) 0.0371(19) 0.039(2) 0.0097(15) 0.0043(15) 0.0023(15)
C15 0.0330(19) 0.050(2) 0.044(2) 0.0062(17) 0.0027(16) -0.0031(16)
C16 0.053(2) 0.0343(19) 0.055(2) -0.0001(17) 0.0145(19) -0.0082(17)
C17 0.066(3) 0.035(2) 0.057(3) 0.0208(18) -0.002(2) -0.0036(19)
C18 0.045(2) 0.041(2) 0.043(2) 0.0132(16) -0.0017(17) -0.0033(17)
O19 0.0271(11) 0.0275(11) 0.0281(12) 0.0031(9) -0.0044(9) 0.0018(9)
Si20 0.0274(5) 0.0224(4) 0.0333(5) 0.0016(4) -0.0031(4) 0.0020(3)
C21 0.050(2) 0.056(2) 0.054(2) -0.0031(19) 0.0172(19) 0.0119(19)
C22 0.043(2) 0.0310(19) 0.073(3) 0.0111(18) -0.0120(19) 0.0027(16)
C23 0.0361(18) 0.0259(16) 0.038(2) 0.0019(14) -0.0062(15) -0.0065(14)
C24 0.101(4) 0.065(3) 0.034(2) -0.0082(19) 0.003(2) -0.021(2)
C25 0.046(2) 0.054(2) 0.092(3) -0.003(2) -0.024(2) -0.0096(19)
C26 0.059(2) 0.0257(17) 0.052(2) -0.0055(16) -0.0077(19) -0.0065(16)
C27 0.0338(18) 0.0297(17) 0.047(2) 0.0109(15) -0.0020(16) -0.0045(14)
C28 0.076(3) 0.071(3) 0.041(2) 0.007(2) 0.010(2) -0.014(2)
C29 0.0370(19) 0.0324(18) 0.053(2) -0.0058(16) -0.0002(16) -0.0083(15)
C30 0.078(3) 0.030(2) 0.085(3) -0.018(2) 0.004(2) -0.008(2)
O31 0.0299(12) 0.0475(14) 0.0333(13) -0.0066(10) -0.0087(10) -0.0036(10)
C32 0.065(3) 0.069(3) 0.038(2) -0.017(2) -0.0099(19) -0.006(2)
C33 0.0297(17) 0.0311(18) 0.0292(18) -0.0020(14) 0.0050(13) 0.0018(14)
O34 0.0553(16) 0.0264(13) 0.0589(17) -0.0001(11) 0.0086(13) 0.0038(12)
C35 0.0311(18) 0.0287(16) 0.044(2) 0.0038(15) 0.0045(15) 0.0006(14)
O36 0.0274(14) 0.0611(17) 0.088(2) 0.0041(15) 0.0126(13) 0.0007(12)
C37 0.0383(19) 0.0386(19) 0.034(2) 0.0018(16) 0.0065(15) 0.0058(15)
O38 0.087(2) 0.090(2) 0.0238(14) -0.0050(14) 0.0108(14) 0.0044(17)
C1A 0.151(12) 0.074(5) 0.083(7) -0.006(6) 0.036(8) -0.042(9)
C2A 0.082(9) 0.064(4) 0.097(8) -0.004(5) 0.009(7) -0.018(6)
O3A 0.090(7) 0.079(4) 0.078(6) 0.008(5) 0.048(6) -0.017(7)
C4A 0.082(9) 0.064(4) 0.097(8) -0.004(5) 0.009(7) -0.018(6)
C5A 0.151(12) 0.074(5) 0.083(7) -0.006(6) 0.036(8) -0.042(9)

loop_
_atom_type_symbol
_atom_type_description
_atom_type_scat_dispersion_real
_atom_type_scat_dispersion_imag
_atom_type_scat_source
C C 0.0033 0.0016 'International Tables Vol C Tables 4.2.6.8 and 6.1.1.4'
H H 0.0000 0.0000 'International Tables Vol C Tables 4.2.6.8 and 6.1.1.4'
O O 0.0106 0.0060 'International Tables Vol C Tables 4.2.6.8 and 6.1.1.4'
Si Si 0.0817 0.0704 'International Tables Vol C Tables 4.2.6.8 and 6.1.1.4'
Cr Cr 0.3209 0.6236 'International Tables Vol C Tables 4.2.6.8 and 6.1.1.4'

loop_
_geom_angle_atom_site_label_1
_geom_angle_atom_site_label_2
_geom_angle_atom_site_label_3
_geom_angle
C35 Cr C33 88.28(13)
C35 Cr C37 88.40(14)
C33 Cr C37 89.40(14)
C35 Cr C6 91.82(13)
C33 Cr C6 116.48(12)
C37 Cr C6 154.11(13)
C35 Cr C9 156.68(12)
C33 Cr C9 115.04(12)
C37 Cr C9 91.74(12)
C6 Cr C9 78.10(11)
C35 Cr C7 116.50(13)
C33 Cr C7 89.49(13)
C37 Cr C7 155.03(13)
C6 Cr C7 36.41(11)
C9 Cr C7 66.32(10)
C35 Cr C8 153.81(13)
C33 Cr C8 88.39(12)
C37 Cr C8 117.53(12)
C6 Cr C8 66.68(11)
C9 Cr C8 36.62(10)
C7 Cr C8 37.50(10)
C35 Cr C10 119.85(12)
C33 Cr C10 151.86(12)
C37 Cr C10 92.16(12)
C6 Cr C10 65.43(10)
C9 Cr C10 36.83(10)
C7 Cr C10 77.49(11)
C8 Cr C10 66.07(10)
C35 Cr C5 93.86(12)
C33 Cr C5 152.96(12)
C37 Cr C5 117.59(12)
C6 Cr C5 36.57(10)
C9 Cr C5 65.53(10)
C7 Cr C5 65.46(11)
C8 Cr C5 77.89(10)
C10 Cr C5 35.76(10)
O19 C1 C2 120.5(3)
O19 C1 C10 117.7(2)
C2 C1 C10 121.7(3)
C1 C2 C3 119.4(3)
C1 C2 C27 120.0(3)
C3 C2 C27 120.3(3)
C4 C3 C2 119.6(3)
C4 C3 C29 119.7(3)
C2 C3 C29 120.7(3)
C3 C4 O31 120.9(3)
C3 C4 C5 122.1(3)
O31 C4 C5 116.9(3)
C6 C5 C10 118.3(3)
C6 C5 C4 123.2(3)
C10 C5 C4 118.4(3)
C6 C5 Cr 67.14(16)
C10 C5 Cr 71.98(15)
C4 C5 Cr 130.7(2)
C7 C6 C5 122.1(3)
C7 C6 Cr 72.08(17)
C5 C6 Cr 76.30(17)
C7 C6 H6 119.0
C5 C6 H6 119.0
Cr C6 H6 124.2
C6 C7 C8 120.6(3)
C6 C7 Cr 71.51(17)
C8 C7 Cr 72.22(16)
C6 C7 H7 119.7
C8 C7 H7 119.7
Cr C7 H7 128.9
C9 C8 C7 117.6(3)
C9 C8 C11 119.7(3)
C7 C8 C11 122.6(3)
C9 C8 Cr 70.56(16)
C7 C8 Cr 70.28(16)
C11 C8 Cr 127.1(2)
C8 C9 C10 122.7(3)
C8 C9 Cr 72.82(16)
C10 C9 Cr 75.84(16)
C8 C9 H9 118.6
C10 C9 H9 118.6
Cr C9 H9 124.3
C5 C10 C1 118.7(3)
C5 C10 C9 118.2(3)
C1 C10 C9 123.0(3)
C5 C10 Cr 72.26(16)
C1 C10 Cr 129.5(2)
C9 C10 Cr 67.32(15)
C12 C11 C8 126.7(3)
C12 C11 H11 116.6
C8 C11 H11 116.6
C11 C12 C13 127.8(3)
C11 C12 H12 116.1
C13 C12 H12 116.1
C18 C13 C14 117.5(3)
C18 C13 C12 119.3(3)
C14 C13 C12 123.3(3)
C15 C14 C13 120.6(3)
C15 C14 H14 119.7
C13 C14 H14 119.7
C16 C15 C14 120.9(3)
C16 C15 H15 119.5
C14 C15 H15 119.5
C15 C16 C17 119.1(3)
C15 C16 H16 120.4
C17 C16 H16 120.4
C18 C17 C16 120.3(3)
C18 C17 H17 119.8
C16 C17 H17 119.8
C17 C18 C13 121.5(3)
C17 C18 H18 119.2
C13 C18 H18 119.2
C1 O19 Si20 135.89(19)
O19 Si20 C21 109.95(14)
O19 Si20 C22 110.72(14)
C21 Si20 C22 108.99(18)
O19 Si20 C23 104.12(13)
C21 Si20 C23 113.14(16)
C22 Si20 C23 109.87(16)
Si20 C21 H21A 109.5
Si20 C21 H21B 109.5
H21A C21 H21B 109.5
Si20 C21 H21C 109.5
H21A C21 H21C 109.5
H21B C21 H21C 109.5
Si20 C22 H22A 109.5
Si20 C22 H22B 109.5
H22A C22 H22B 109.5
Si20 C22 H22C 109.5
H22A C22 H22C 109.5
H22B C22 H22C 109.5
C24 C23 C26 108.6(3)
C24 C23 C25 109.5(3)
C26 C23 C25 108.5(3)
C24 C23 Si20 109.3(2)
C26 C23 Si20 111.2(2)
C25 C23 Si20 109.8(2)
C23 C24 H24A 109.5
C23 C24 H24B 109.5
H24A C24 H24B 109.5
C23 C24 H24C 109.5
H24A C24 H24C 109.5
H24B C24 H24C 109.5
C23 C25 H25A 109.5
C23 C25 H25B 109.5
H25A C25 H25B 109.5
C23 C25 H25C 109.5
H25A C25 H25C 109.5
H25B C25 H25C 109.5
C23 C26 H26A 109.5
C23 C26 H26B 109.5
H26A C26 H26B 109.5
C23 C26 H26C 109.5
H26A C26 H26C 109.5
H26B C26 H26C 109.5
C2 C27 C28 111.8(3)
C2 C27 H27A 109.3
C28 C27 H27A 109.3
C2 C27 H27B 109.3
C28 C27 H27B 109.3
H27A C27 H27B 107.9
C27 C28 H28A 109.5
C27 C28 H28B 109.5
H28A C28 H28B 109.5
C27 C28 H28C 109.5
H28A C28 H28C 109.5
H28B C28 H28C 109.5
C3 C29 C30 113.8(3)
C3 C29 H29A 108.8
C30 C29 H29A 108.8
C3 C29 H29B 108.8
C30 C29 H29B 108.8
H29A C29 H29B 107.7
C29 C30 H30A 109.5
C29 C30 H30B 109.5
H30A C30 H30B 109.5
C29 C30 H30C 109.5
H30A C30 H30C 109.5
H30B C30 H30C 109.5
C4 O31 C32 115.5(2)
O31 C32 H32A 109.5
O31 C32 H32B 109.5
H32A C32 H32B 109.5
O31 C32 H32C 109.5
H32A C32 H32C 109.5
H32B C32 H32C 109.5
O34 C33 Cr 178.3(3)
O36 C35 Cr 177.6(3)
O38 C37 Cr 178.8(3)
O3A C2A C1A 106.5(6)
O3A C2A H2A1 110.4
C1A C2A H2A1 110.4
O3A C2A H2A2 110.4
C1A C2A H2A2 110.4
H2A1 C2A H2A2 108.6
C4A O3A C2A 109.2(7)
O3A C4A C5A 107.4(6)
O3A C4A H4A1 110.2
C5A C4A H4A1 110.2
O3A C4A H4A2 110.2
C5A C4A H4A2 110.2
H4A1 C4A H4A2 108.5

loop_
_geom_bond_atom_site_label_1
_geom_bond_atom_site_label_2
_geom_bond_distance
Cr C35 1.830(3)
Cr C33 1.831(3)
Cr C37 1.855(3)
Cr C6 2.205(3)
Cr C9 2.209(3)
Cr C7 2.213(3)
Cr C8 2.238(3)
Cr C10 2.322(3)
Cr C5 2.325(3)
C1 O19 1.374(3)
C1 C2 1.381(4)
C1 C10 1.427(4)
C2 C3 1.437(4)
C2 C27 1.501(4)
C3 C4 1.368(4)
C3 C29 1.514(4)
C4 O31 1.383(3)
C4 C5 1.428(4)
C5 C6 1.426(4)
C5 C10 1.427(4)
C6 C7 1.380(4)
C6 H6 0.9400
C7 C8 1.431(4)
C7 H7 0.9400
C8 C9 1.397(4)
C8 C11 1.462(4)
C9 C10 1.435(4)
C9 H9 0.9400
C11 C12 1.325(4)
C11 H11 0.9400
C12 C13 1.459(4)
C12 H12 0.9400
C13 C18 1.387(4)
C13 C14 1.395(4)
C14 C15 1.381(4)
C14 H14 0.9400
C15 C16 1.366(5)
C15 H15 0.9400
C16 C17 1.379(5)
C16 H16 0.9400
C17 C18 1.371(5)
C17 H17 0.9400
C18 H18 0.9400
O19 Si20 1.668(2)
Si20 C21 1.852(4)
Si20 C22 1.864(3)
Si20 C23 1.882(3)
C21 H21A 0.9700
C21 H21B 0.9700
C21 H21C 0.9700
C22 H22A 0.9700
C22 H22B 0.9700
C22 H22C 0.9700
C23 C24 1.525(5)
C23 C26 1.535(4)
C23 C25 1.536(5)
C24 H24A 0.9700
C24 H24B 0.9700
C24 H24C 0.9700
C25 H25A 0.9700
C25 H25B 0.9700
C25 H25C 0.9700
C26 H26A 0.9700
C26 H26B 0.9700
C26 H26C 0.9700
C27 C28 1.519(5)
C27 H27A 0.9800
C27 H27B 0.9800
C28 H28A 0.9700
C28 H28B 0.9700
C28 H28C 0.9700
C29 C30 1.532(5)
C29 H29A 0.9800
C29 H29B 0.9800
C30 H30A 0.9700
C30 H30B 0.9700
C30 H30C 0.9700
O31 C32 1.438(4)
C32 H32A 0.9700
C32 H32B 0.9700
C32 H32C 0.9700
C33 O34 1.154(3)
C35 O36 1.163(3)
C37 O38 1.149(4)
C1A C2A 1.474(9)
C1A H1A1 0.9700
C1A H1A2 0.9700
C1A H1A3 0.9700
C2A O3A 1.422(8)
C2A H2A1 0.9800
C2A H2A2 0.9800
O3A C4A 1.416(8)
C4A C5A 1.468(9)
C4A H4A1 0.9800
C4A H4A2 0.9800
C5A H5A1 0.9700
C5A H5A2 0.9700
C5A H5A3 0.9700

loop_
_geom_torsion_atom_site_label_1
_geom_torsion_atom_site_label_2
_geom_torsion_atom_site_label_3
_geom_torsion_atom_site_label_4
_geom_torsion
O19 C1 C2 C3 -174.4(2)
C10 C1 C2 C3 1.0(4)
O19 C1 C2 C27 0.1(4)
C10 C1 C2 C27 175.5(3)
C1 C2 C3 C4 0.7(4)
C27 C2 C3 C4 -173.8(3)
C1 C2 C3 C29 -179.8(3)
C27 C2 C3 C29 5.7(4)
C2 C3 C4 O31 174.5(3)
C29 C3 C4 O31 -5.0(4)
C2 C3 C4 C5 -1.5(4)
C29 C3 C4 C5 179.0(3)
C3 C4 C5 C6 177.8(3)
O31 C4 C5 C6 1.7(4)
C3 C4 C5 C10 0.6(4)
O31 C4 C5 C10 -175.6(2)
C3 C4 C5 Cr 90.6(3)
O31 C4 C5 Cr -85.5(3)
C35 Cr C5 C6 -87.84(19)
C33 Cr C5 C6 5.9(3)
C37 Cr C5 C6 -178.06(18)
C9 Cr C5 C6 103.49(19)
C7 Cr C5 C6 29.59(17)
C8 Cr C5 C6 67.03(18)
C10 Cr C5 C6 132.7(3)
C35 Cr C5 C10 139.46(19)
C33 Cr C5 C10 -126.8(3)
C37 Cr C5 C10 49.3(2)
C6 Cr C5 C10 -132.7(3)
C9 Cr C5 C10 -29.20(16)
C7 Cr C5 C10 -103.10(19)
C8 Cr C5 C10 -65.66(17)
C35 Cr C5 C4 27.1(3)
C33 Cr C5 C4 120.9(3)
C37 Cr C5 C4 -63.1(3)
C6 Cr C5 C4 114.9(3)
C9 Cr C5 C4 -141.6(3)
C7 Cr C5 C4 144.5(3)
C8 Cr C5 C4 -178.0(3)
C10 Cr C5 C4 -112.4(3)
C10 C5 C6 C7 -5.7(4)
C4 C5 C6 C7 177.1(3)
Cr C5 C6 C7 -58.2(3)
C10 C5 C6 Cr 52.5(2)
C4 C5 C6 Cr -124.7(3)
C35 Cr C6 C7 -135.16(19)
C33 Cr C6 C7 -46.2(2)
C37 Cr C6 C7 134.8(3)
C9 Cr C6 C7 66.05(18)
C8 Cr C6 C7 29.41(17)
C10 Cr C6 C7 102.63(19)
C5 Cr C6 C7 130.8(3)
C35 Cr C6 C5 94.03(19)
C33 Cr C6 C5 -176.99(18)
C37 Cr C6 C5 3.9(4)
C9 Cr C6 C5 -64.76(17)
C7 Cr C6 C5 -130.8(3)
C8 Cr C6 C5 -101.40(18)
C10 Cr C6 C5 -28.18(16)
C5 C6 C7 C8 5.1(4)
Cr C6 C7 C8 -55.1(2)
C5 C6 C7 Cr 60.2(3)
C35 Cr C7 C6 52.0(2)
C33 Cr C7 C6 139.77(19)
C37 Cr C7 C6 -132.7(3)
C9 Cr C7 C6 -102.44(19)
C8 Cr C7 C6 -132.2(3)
C10 Cr C7 C6 -65.37(18)
C5 Cr C7 C6 -29.71(17)
C35 Cr C7 C8 -175.85(17)
C33 Cr C7 C8 -88.03(19)
C37 Cr C7 C8 -0.5(4)
C6 Cr C7 C8 132.2(3)
C9 Cr C7 C8 29.76(16)
C10 Cr C7 C8 66.82(17)
C5 Cr C7 C8 102.48(19)
C6 C7 C8 C9 0.6(4)
Cr C7 C8 C9 -54.1(2)
C6 C7 C8 C11 176.9(3)
Cr C7 C8 C11 122.1(3)
C6 C7 C8 Cr 54.8(3)
C35 Cr C8 C9 138.8(3)
C33 Cr C8 C9 -138.39(19)
C37 Cr C8 C9 -49.9(2)
C6 Cr C8 C9 101.75(18)
C7 Cr C8 C9 130.4(3)
C10 Cr C8 C9 29.45(16)
C5 Cr C8 C9 65.07(17)
C35 Cr C8 C7 8.4(4)
C33 Cr C8 C7 91.25(19)
C37 Cr C8 C7 179.74(18)
C6 Cr C8 C7 -28.61(17)
C9 Cr C8 C7 -130.4(3)
C10 Cr C8 C7 -100.91(19)
C5 Cr C8 C7 -65.29(18)
C35 Cr C8 C11 -108.1(3)
C33 Cr C8 C11 -25.3(3)
C37 Cr C8 C11 63.2(3)
C6 Cr C8 C11 -145.2(3)
C9 Cr C8 C11 113.1(3)
C7 Cr C8 C11 -116.6(3)
C10 Cr C8 C11 142.5(3)
C5 Cr C8 C11 178.2(3)
C7 C8 C9 C10 -5.8(4)
C11 C8 C9 C10 177.9(3)
Cr C8 C9 C10 -59.8(2)
C7 C8 C9 Cr 54.0(2)
C11 C8 C9 Cr -122.4(3)
C35 Cr C9 C8 -132.8(3)
C33 Cr C9 C8 47.1(2)
C37 Cr C9 C8 137.26(19)
C6 Cr C9 C8 -66.75(18)
C7 Cr C9 C8 -30.43(17)
C10 Cr C9 C8 -131.4(3)
C5 Cr C9 C8 -103.06(19)
C35 Cr C9 C10 -1.3(4)
C33 Cr C9 C10 178.56(17)
C37 Cr C9 C10 -91.29(18)
C6 Cr C9 C10 64.69(17)
C7 Cr C9 C10 101.02(18)
C8 Cr C9 C10 131.4(3)
C5 Cr C9 C10 28.39(16)
C6 C5 C10 C1 -176.2(3)
C4 C5 C10 C1 1.1(4)
Cr C5 C10 C1 -125.9(3)
C6 C5 C10 C9 0.6(4)
C4 C5 C10 C9 177.9(3)
Cr C5 C10 C9 50.9(2)
C6 C5 C10 Cr -50.3(2)
C4 C5 C10 Cr 127.1(3)
O19 C1 C10 C5 173.6(2)
C2 C1 C10 C5 -2.0(4)
O19 C1 C10 C9 -3.0(4)
C2 C1 C10 C9 -178.6(3)
O19 C1 C10 Cr 83.5(3)
C2 C1 C10 Cr -92.0(3)
C8 C9 C10 C5 5.2(4)
Cr C9 C10 C5 -53.2(2)
C8 C9 C10 C1 -178.2(3)
Cr C9 C10 C1 123.5(3)
C8 C9 C10 Cr 58.4(2)
C35 Cr C10 C5 -48.4(2)
C33 Cr C10 C5 129.4(3)
C37 Cr C10 C5 -137.78(19)
C6 Cr C10 C5 28.78(17)
C9 Cr C10 C5 132.2(3)
C7 Cr C10 C5 65.17(18)
C8 Cr C10 C5 102.92(19)
C35 Cr C10 C1 64.6(3)
C33 Cr C10 C1 -117.6(3)
C37 Cr C10 C1 -24.8(3)
C6 Cr C10 C1 141.7(3)
C9 Cr C10 C1 -114.9(3)
C7 Cr C10 C1 178.1(3)
C8 Cr C10 C1 -144.1(3)
C5 Cr C10 C1 112.9(3)
C35 Cr C10 C9 179.41(18)
C33 Cr C10 C9 -2.8(3)
C37 Cr C10 C9 90.01(19)
C6 Cr C10 C9 -103.43(19)
C7 Cr C10 C9 -67.04(17)
C8 Cr C10 C9 -29.28(16)
C5 Cr C10 C9 -132.2(3)
C9 C8 C11 C12 -178.6(3)
C7 C8 C11 C12 5.2(5)
Cr C8 C11 C12 94.1(4)
C8 C11 C12 C13 -178.9(3)
C11 C12 C13 C18 166.8(3)
C11 C12 C13 C14 -12.6(5)
C18 C13 C14 C15 -1.8(5)
C12 C13 C14 C15 177.6(3)
C13 C14 C15 C16 0.1(5)
C14 C15 C16 C17 1.0(6)
C15 C16 C17 C18 -0.3(6)
C16 C17 C18 C13 -1.5(6)
C14 C13 C18 C17 2.5(5)
C12 C13 C18 C17 -177.0(3)
C2 C1 O19 Si20 -98.2(3)
C10 C1 O19 Si20 86.2(3)
C1 O19 Si20 C21 -33.4(3)
C1 O19 Si20 C22 87.1(3)
C1 O19 Si20 C23 -154.8(3)
O19 Si20 C23 C24 -62.5(3)
C21 Si20 C23 C24 178.2(3)
C22 Si20 C23 C24 56.1(3)
O19 Si20 C23 C26 57.3(3)
C21 Si20 C23 C26 -62.0(3)
C22 Si20 C23 C26 176.0(2)
O19 Si20 C23 C25 177.4(2)
C21 Si20 C23 C25 58.1(3)
C22 Si20 C23 C25 -64.0(3)
C1 C2 C27 C28 -85.6(4)
C3 C2 C27 C28 88.9(4)
C4 C3 C29 C30 -98.6(4)
C2 C3 C29 C30 81.9(4)
C3 C4 O31 C32 100.3(4)
C5 C4 O31 C32 -83.5(3)
C35 Cr C33 O34 136(10)
C37 Cr C33 O34 -135(10)
C6 Cr C33 O34 45(10)
C9 Cr C33 O34 -44(10)
C7 Cr C33 O34 20(10)
C8 Cr C33 O34 -18(10)
C10 Cr C33 O34 -42(11)
C5 Cr C33 O34 41(11)
C33 Cr C35 O36 27(8)
C37 Cr C35 O36 -62(8)
C6 Cr C35 O36 144(8)
C9 Cr C35 O36 -153(7)
C7 Cr C35 O36 116(8)
C8 Cr C35 O36 110(7)
C10 Cr C35 O36 -154(7)
C5 Cr C35 O36 -180(100)
C35 Cr C37 O38 25(16)
C33 Cr C37 O38 -63(16)
C6 Cr C37 O38 116(16)
C9 Cr C37 O38 -178(100)
C7 Cr C37 O38 -150(16)
C8 Cr C37 O38 -151(16)
C10 Cr C37 O38 145(16)
C5 Cr C37 O38 119(16)
C1A C2A O3A C4A -167.5(9)
C2A O3A C4A C5A -172.6(10)
